data_2020735
loop_
_publ_author_name
'Wei, Xu'
'Li, Jian-Hua'
'Huang, Qiu-Ying'
'Meng, Xiang-Ru'

_publ_section_title
;
 Two new isostructural mercury(II) complexes involving the N-heterocyclic
 1-[(benzotriazol-1-yl)methyl]-1<i>H</i>-1,3-imidazole ligand: syntheses,
 structures and properties
;
_journal_issue 4
_journal_name_full 'Acta Crystallographica Section C'
_journal_page_first
;
;
_journal_paper_doi 10.1107/S2053229617003199
_journal_volume 73
_journal_year 2017
_chemical_formula_iupac '[Hg Br2 (C10 H9 N5)2]'
_chemical_formula_moiety 'C20 H18 Br2 Hg N10'
_chemical_formula_sum 'C20 H18 Br2 Hg N10'
_chemical_formula_weight 758.85
_chemical_name_systematic Bis{1-[(benzotriazol-1-yl)methyl]-1<i>H</i>-1,3-imidazole-\k<i>N</i>^3^}dibromidomercury(II)
_space_group_crystal_system orthorhombic
_space_group_IT_number 60
_space_group_name_Hall '-P 2n 2ab'
_space_group_name_H-M_alt 'P b c n'
_symmetry_space_group_name_Hall '-P 2n 2ab'
_symmetry_space_group_name_H-M 'P b c n'
_atom_sites_solution_hydrogens geom
_audit_creation_method SHELXL-2014/7
_cell_angle_alpha 90
_cell_angle_beta 90
_cell_angle_gamma 90
_cell_formula_units_Z 4
_cell_length_a 11.756(2)
_cell_length_b 11.764(2)
_cell_length_c 17.407(4)
_cell_measurement_reflns_used 5603
_cell_measurement_temperature 293(2)
_cell_measurement_theta_max 27.8565
_cell_measurement_theta_min 1.7309
_cell_volume 2407.3(8)
_computing_cell_refinement
;
CrystalClear (Rigaku/MSC, 2004)
;
_computing_data_collection
;
CrystalClear (Rigaku/MSC, 2004)
;
_computing_data_reduction
;
CrystalClear (Rigaku/MSC, 2004)
;
_computing_molecular_graphics
;
DIAMOND (Brandenburg, 2005)
;
_computing_publication_material
;
publCIF (Westrip, 2010)
;
_computing_structure_refinement
;
SHELXL2014 (Sheldrick, 2015)
;
_computing_structure_solution
;
SHELXS97 (Sheldrick, 2008)
;
_diffrn_ambient_temperature 293(2)
_diffrn_detector_area_resol_mean 28.5714
_diffrn_measured_fraction_theta_full 1.000
_diffrn_measured_fraction_theta_max 1.000
_diffrn_measurement_device_type 'Rigaku Saturn'
_diffrn_measurement_method \w
_diffrn_radiation_type MoK\a
_diffrn_radiation_wavelength 0.71073
_diffrn_reflns_av_R_equivalents 0.0448
_diffrn_reflns_limit_h_max 12
_diffrn_reflns_limit_h_min -14
_diffrn_reflns_limit_k_max 14
_diffrn_reflns_limit_k_min -11
_diffrn_reflns_limit_l_max 20
_diffrn_reflns_limit_l_min -21
_diffrn_reflns_number 11136
_diffrn_reflns_theta_full 25.242
_diffrn_reflns_theta_max 25.992
_diffrn_reflns_theta_min 2.449
_exptl_absorpt_coefficient_mu 9.743
_exptl_absorpt_correction_T_max 1.0000
_exptl_absorpt_correction_T_min 0.4955
_exptl_absorpt_correction_type multi-scan
_exptl_absorpt_process_details
;
(CrystalClear; Rigaku/MSC, 2004)
;
_exptl_crystal_colour Colourless
_exptl_crystal_density_diffrn 2.094
_exptl_crystal_description Platelike
_exptl_crystal_F_000 1432
_exptl_crystal_size_max 0.150
_exptl_crystal_size_mid 0.130
_exptl_crystal_size_min 0.070
_refine_diff_density_max 0.798
_refine_diff_density_min -0.623
_refine_ls_extinction_method none
_refine_ls_goodness_of_fit_ref 1.178
_refine_ls_hydrogen_treatment constr
_refine_ls_matrix_type full
_refine_ls_number_parameters 150
_refine_ls_number_reflns 2372
_refine_ls_number_restraints 0
_refine_ls_restrained_S_all 1.178
_refine_ls_R_factor_all 0.0557
_refine_ls_R_factor_gt 0.0421
_refine_ls_shift/su_max 0.000
_refine_ls_shift/su_mean 0.000
_refine_ls_structure_factor_coef Fsqd
_refine_ls_weighting_details 'w=1/[\s^2^(Fo^2^)+(0.0335P)^2^+0.7321P] where P=(Fo^2^+2Fc^2^)/3'
_refine_ls_weighting_scheme calc
_refine_ls_wR_factor_gt 0.0803
_refine_ls_wR_factor_ref 0.0858
_reflns_number_gt 1975
_reflns_number_total 2372
_reflns_threshold_expression 'I > 2\s(I)'
_cod_data_source_file wq3128sup1.cif
_cod_data_source_block I
_cod_original_cell_volume 2407.4(8)
_cod_database_code 2020735
_shelx_space_group_comment
;
The symmetry employed for this shelxl refinement is uniquely defined
by the following loop, which should always be used as a source of
symmetry information in preference to the above space-group names.
They are only intended as comments.
;
_shelx_estimated_absorpt_t_min 0.323
_shelx_estimated_absorpt_t_max 0.549

loop_
_space_group_symop_operation_xyz
'x, y, z'
'-x+1/2, -y+1/2, z+1/2'
'-x, y, -z+1/2'
'x+1/2, -y+1/2, -z'
'-x, -y, -z'
'x-1/2, y-1/2, -z-1/2'
'x, -y, z-1/2'
'-x-1/2, y-1/2, z'

loop_
_atom_site_type_symbol
_atom_site_label
_atom_site_fract_x
_atom_site_fract_y
_atom_site_fract_z
_atom_site_U_iso_or_equiv
_atom_site_adp_type
_atom_site_calc_flag
_atom_site_occupancy
Hg Hg1 0.0000 0.62301(3) 0.2500 0.04596(14) Uani d 1
Br Br1 0.06282(6) 0.52696(6) 0.12758(4) 0.0646(2) Uani d 1
N N1 0.1434(4) 0.7396(4) 0.2938(3) 0.0440(12) Uani d 1
N N2 0.2530(4) 0.8229(4) 0.3785(3) 0.0411(11) Uani d 1
N N3 0.2289(4) 0.9279(4) 0.4960(3) 0.0399(11) Uani d 1
N N4 0.2346(5) 1.0433(4) 0.4865(3) 0.0546(14) Uani d 1
N N5 0.1585(5) 1.0884(4) 0.5313(4) 0.0609(16) Uani d 1
C C1 0.1755(5) 0.7416(4) 0.3665(4) 0.0421(13) Uani d 1
H H1A 0.1479 0.6930 0.4042 0.050 Uiso calc 1
C C2 0.2040(5) 0.8238(6) 0.2580(3) 0.0505(16) Uani d 1
H H2A 0.1988 0.8422 0.2062 0.061 Uiso calc 1
C C3 0.2719(6) 0.8754(5) 0.3088(4) 0.0540(17) Uani d 1
H H3A 0.3219 0.9349 0.2990 0.065 Uiso calc 1
C C4 0.3041(5) 0.8545(4) 0.4523(3) 0.0421(14) Uani d 1
H H4A 0.3199 0.7863 0.4817 0.051 Uiso calc 1
H H4B 0.3756 0.8933 0.4432 0.051 Uiso calc 1
C C5 0.1484(5) 0.9003(4) 0.5488(3) 0.0383(13) Uani d 1
C C6 0.1110(5) 0.7979(5) 0.5792(4) 0.0482(15) Uani d 1
H H6A 0.1414 0.7287 0.5636 0.058 Uiso calc 1
C C7 0.0272(6) 0.8044(6) 0.6330(5) 0.064(2) Uani d 1
H H7A 0.0015 0.7379 0.6561 0.076 Uiso calc 1
C C8 -0.0214(6) 0.9088(7) 0.6548(5) 0.065(2) Uani d 1
H H8A -0.0803 0.9094 0.6905 0.079 Uiso calc 1
C C9 0.0151(6) 1.0077(6) 0.6252(5) 0.061(2) Uani d 1
H H9A -0.0165 1.0766 0.6405 0.074 Uiso calc 1
C C10 0.1025(5) 1.0037(4) 0.5703(4) 0.0467(15) Uani d 1

loop_
_atom_site_aniso_label
_atom_site_aniso_U_11
_atom_site_aniso_U_22
_atom_site_aniso_U_33
_atom_site_aniso_U_12
_atom_site_aniso_U_13
_atom_site_aniso_U_23
Hg1 0.0504(2) 0.0485(2) 0.0389(2) 0.000 -0.00576(16) 0.000
Br1 0.0626(4) 0.0751(4) 0.0561(5) -0.0083(3) 0.0163(4) -0.0203(4)
N1 0.046(3) 0.046(3) 0.040(3) -0.004(2) -0.009(2) 0.001(2)
N2 0.043(3) 0.038(2) 0.042(3) -0.002(2) -0.005(2) 0.002(2)
N3 0.048(3) 0.032(2) 0.040(3) -0.005(2) -0.006(2) -0.001(2)
N4 0.069(4) 0.035(3) 0.059(4) -0.009(3) -0.014(3) 0.007(3)
N5 0.081(4) 0.038(3) 0.063(4) 0.001(3) -0.023(3) -0.001(3)
C1 0.048(3) 0.035(3) 0.043(4) -0.009(2) 0.003(3) 0.000(3)
C2 0.050(4) 0.065(4) 0.037(4) -0.007(3) -0.004(3) 0.011(3)
C3 0.061(4) 0.057(4) 0.045(4) -0.020(3) 0.004(3) 0.015(3)
C4 0.038(3) 0.050(3) 0.038(4) -0.001(2) -0.008(3) 0.000(3)
C5 0.042(3) 0.040(3) 0.033(3) -0.001(2) -0.010(3) -0.004(3)
C6 0.051(3) 0.045(3) 0.048(4) -0.001(3) -0.004(3) -0.001(3)
C7 0.067(4) 0.065(5) 0.059(5) -0.011(4) -0.002(4) 0.008(4)
C8 0.057(4) 0.092(6) 0.047(5) 0.006(4) -0.001(3) -0.007(4)
C9 0.059(4) 0.065(4) 0.061(5) 0.021(3) -0.017(4) -0.024(4)
C10 0.058(4) 0.039(3) 0.043(4) 0.005(3) -0.020(3) -0.007(3)

loop_
_atom_type_symbol
_atom_type_description
_atom_type_scat_dispersion_real
_atom_type_scat_dispersion_imag
_atom_type_scat_source
C C 0.0033 0.0016 'International Tables Vol C Tables 4.2.6.8 and 6.1.1.4'
H H 0.0000 0.0000 'International Tables Vol C Tables 4.2.6.8 and 6.1.1.4'
N N 0.0061 0.0033 'International Tables Vol C Tables 4.2.6.8 and 6.1.1.4'
Br Br -0.2901 2.4595 'International Tables Vol C Tables 4.2.6.8 and 6.1.1.4'
Hg Hg -2.3894 9.2266 'International Tables Vol C Tables 4.2.6.8 and 6.1.1.4'

loop_
_geom_angle_atom_site_label_1
_geom_angle_atom_site_label_2
_geom_angle_atom_site_label_3
_geom_angle_site_symmetry_1
_geom_angle_site_symmetry_3
_geom_angle
_geom_angle_publ_flag
N1 Hg1 N1 . 3 106.9(2) y
N1 Hg1 Br1 . 3 101.61(13) y
N1 Hg1 Br1 3 3 109.40(13) ?
N1 Hg1 Br1 . . 109.41(13) y
N1 Hg1 Br1 3 . 101.61(13) ?
Br1 Hg1 Br1 3 . 126.78(4) y
C1 N1 C2 . . 106.0(5) ?
C1 N1 Hg1 . . 122.5(4) ?
C2 N1 Hg1 . . 131.3(4) ?
C1 N2 C3 . . 106.9(5) ?
C1 N2 C4 . . 126.7(5) ?
C3 N2 C4 . . 126.3(5) ?
C5 N3 N4 . . 110.7(5) ?
C5 N3 C4 . . 129.5(5) ?
N4 N3 C4 . . 119.8(5) ?
N5 N4 N3 . . 107.4(5) ?
N4 N5 C10 . . 109.3(5) ?
N1 C1 N2 . . 110.9(5) ?
N1 C1 H1A . . 124.5 ?
N2 C1 H1A . . 124.5 ?
C3 C2 N1 . . 109.7(6) ?
C3 C2 H2A . . 125.1 ?
N1 C2 H2A . . 125.1 ?
C2 C3 N2 . . 106.4(5) ?
C2 C3 H3A . . 126.8 ?
N2 C3 H3A . . 126.8 ?
N3 C4 N2 . . 111.2(4) ?
N3 C4 H4A . . 109.4 ?
N2 C4 H4A . . 109.4 ?
N3 C4 H4B . . 109.4 ?
N2 C4 H4B . . 109.4 ?
H4A C4 H4B . . 108.0 ?
N3 C5 C10 . . 104.2(5) ?
N3 C5 C6 . . 133.3(5) ?
C10 C5 C6 . . 122.5(6) ?
C7 C6 C5 . . 116.3(6) ?
C7 C6 H6A . . 121.9 ?
C5 C6 H6A . . 121.9 ?
C6 C7 C8 . . 121.9(6) ?
C6 C7 H7A . . 119.0 ?
C8 C7 H7A . . 119.0 ?
C9 C8 C7 . . 121.5(7) ?
C9 C8 H8A . . 119.2 ?
C7 C8 H8A . . 119.2 ?
C8 C9 C10 . . 117.7(6) ?
C8 C9 H9A . . 121.1 ?
C10 C9 H9A . . 121.1 ?
N5 C10 C5 . . 108.5(6) ?
N5 C10 C9 . . 131.5(6) ?
C5 C10 C9 . . 120.0(6) ?

loop_
_geom_bond_atom_site_label_1
_geom_bond_atom_site_label_2
_geom_bond_site_symmetry_2
_geom_bond_distance
_geom_bond_publ_flag
Hg1 N1 . 2.304(4) y
Hg1 N1 3 2.304(4) ?
Hg1 Br1 3 2.5225(8) ?
Hg1 Br1 . 2.5226(8) y
N1 C1 . 1.320(7) ?
N1 C2 . 1.370(7) ?
N2 C1 . 1.338(6) ?
N2 C3 . 1.380(7) ?
N2 C4 . 1.465(7) ?
N3 C5 . 1.360(7) ?
N3 N4 . 1.369(6) ?
N3 C4 . 1.451(7) ?
N4 N5 . 1.300(7) ?
N5 C10 . 1.374(8) ?
C1 H1A . 0.9300 ?
C2 C3 . 1.337(9) ?
C2 H2A . 0.9300 ?
C3 H3A . 0.9300 ?
C4 H4A . 0.9700 ?
C4 H4B . 0.9700 ?
C5 C10 . 1.382(7) ?
C5 C6 . 1.386(7) ?
C6 C7 . 1.362(9) ?
C6 H6A . 0.9300 ?
C7 C8 . 1.407(10) ?
C7 H7A . 0.9300 ?
C8 C9 . 1.343(10) ?
C8 H8A . 0.9300 ?
C9 C10 . 1.403(10) ?
C9 H9A . 0.9300 ?

loop_
_geom_hbond_atom_site_label_D
_geom_hbond_atom_site_label_H
_geom_hbond_atom_site_label_A
_geom_hbond_site_symmetry_A
_geom_hbond_distance_DH
_geom_hbond_distance_HA
_geom_hbond_distance_DA
_geom_hbond_angle_DHA
C1 H1A N4 8_655 0.93 2.66 3.305(8) 127
C4 H4A N5 8_655 0.97 2.50 3.448(8) 167
C4 H4B Br1 6_666 0.97 2.97 3.912(6) 163

loop_
_geom_torsion_atom_site_label_1
_geom_torsion_atom_site_label_2
_geom_torsion_atom_site_label_3
_geom_torsion_atom_site_label_4
_geom_torsion
C5 N3 N4 N5 -0.9(6)
C4 N3 N4 N5 179.4(5)
N3 N4 N5 C10 0.0(6)
C2 N1 C1 N2 0.2(6)
Hg1 N1 C1 N2 -174.6(3)
C3 N2 C1 N1 -0.4(6)
C4 N2 C1 N1 176.7(5)
C1 N1 C2 C3 0.1(7)
Hg1 N1 C2 C3 174.3(4)
N1 C2 C3 N2 -0.4(7)
C1 N2 C3 C2 0.5(7)
C4 N2 C3 C2 -176.7(5)
C5 N3 C4 N2 91.4(7)
N4 N3 C4 N2 -89.0(5)
C1 N2 C4 N3 -80.6(6)
C3 N2 C4 N3 96.0(7)
N4 N3 C5 C10 1.4(6)
C4 N3 C5 C10 -179.0(5)
N4 N3 C5 C6 -179.1(6)
C4 N3 C5 C6 0.6(10)
N3 C5 C6 C7 179.3(6)
C10 C5 C6 C7 -1.3(9)
C5 C6 C7 C8 2.1(10)
C6 C7 C8 C9 -2.2(11)
C7 C8 C9 C10 1.2(10)
N4 N5 C10 C5 0.9(7)
N4 N5 C10 C9 179.4(7)
N3 C5 C10 N5 -1.4(6)
C6 C5 C10 N5 179.1(5)
N3 C5 C10 C9 180.0(6)
C6 C5 C10 C9 0.4(9)
C8 C9 C10 N5 -178.6(6)
C8 C9 C10 C5 -0.3(9)

_cod_database_fobs_code 2020735
